data_4000107
_journal_name_full 'Chemistry of Materials'
_journal_year 2001
_chemical_formula_sum 'C27 H21 Co3 K O23'
_chemical_formula_weight 929.33
_space_group_IT_number 13
_symmetry_cell_setting monoclinic
_symmetry_space_group_name_Hall '-P 2yc'
_symmetry_space_group_name_H-M 'P 1 2/c 1'
_atom_sites_solution_hydrogens geom
_atom_sites_solution_primary direct
_atom_sites_solution_secondary difmap
_cell_angle_alpha 90.00
_cell_angle_beta 109.2390(10)
_cell_angle_gamma 90.00
_cell_formula_units_Z 2
_cell_length_a 9.60960(10)
_cell_length_b 12.56100(10)
_cell_length_c 13.9736(2)
_cell_measurement_temperature 296(2)
_cell_volume 1592.50(3)
_diffrn_ambient_temperature 296(2)
_diffrn_measurement_method '\w scans'
_diffrn_radiation_monochromator graphite
_diffrn_radiation_source 'fine-focus sealed tube'
_diffrn_radiation_type MoK\a
_diffrn_radiation_wavelength 0.71073
_diffrn_reflns_av_R_equivalents 0.0241
_diffrn_reflns_av_sigmaI/netI 0.0300
_diffrn_reflns_limit_h_max 12
_diffrn_reflns_limit_h_min -13
_diffrn_reflns_limit_k_max 17
_diffrn_reflns_limit_k_min -10
_diffrn_reflns_limit_l_max 17
_diffrn_reflns_limit_l_min -18
_diffrn_reflns_number 10777
_diffrn_reflns_theta_max 29.53
_diffrn_reflns_theta_min 1.62
_exptl_absorpt_coefficient_mu 1.777
_exptl_absorpt_correction_type none
_exptl_crystal_colour pink
_exptl_crystal_density_diffrn 1.938
_exptl_crystal_density_meas ?
_exptl_crystal_density_method 'not measured'
_exptl_crystal_description parallelepi
_exptl_crystal_F_000 934
_exptl_crystal_size_max 0.00
_exptl_crystal_size_mid 0.00
_exptl_crystal_size_min 0.00
_refine_ls_extinction_coef 0.0044(6)
_refine_ls_extinction_expression Fc^*^=kFc[1+0.001xFc^2^\l^3^/sin(2\q)]^-1/4^
_refine_ls_extinction_method SHELXL
_refine_ls_goodness_of_fit_ref 1.065
_refine_ls_hydrogen_treatment mixed
_refine_ls_matrix_type full
_refine_ls_number_parameters 258
_refine_ls_number_reflns 4094
_refine_ls_number_restraints 0
_refine_ls_restrained_S_all 1.065
_refine_ls_R_factor_all 0.0367
_refine_ls_R_factor_gt 0.0306
_refine_ls_shift/su_max 0.001
_refine_ls_shift/su_mean 0.000
_refine_ls_structure_factor_coef Fsqd
_refine_ls_weighting_details 'calc w=1/[\s^2^(Fo^2^)+(0.0574P)^2^+0.1179P] where P=(Fo^2^+2Fc^2^)/3'
_refine_ls_weighting_scheme calc
_refine_ls_wR_factor_gt 0.0861
_refine_ls_wR_factor_ref 0.0889
_reflns_number_gt 3528
_reflns_number_total 4094
_reflns_threshold_expression >2sigma(I)
_cod_depositor_comments
;
The following automatic conversions were performed:
'_symmetry_cell_setting' value 'Monoclinic' changed to 'monoclinic'
according to '/home/saulius/struct/CIF-dictionaries/cif_core.dic'
dictionary named 'cif_core.dic' version 2.4.1 from 2010-06-29.

Automatic conversion script
Id: cif_fix_enum 1527 2010-12-29 10:47:43Z saulius 
;
_cod_original_sg_symbol_H-M P2/c
_cod_database_code 4000107

loop_
_symmetry_equiv_pos_as_xyz
'x, y, z'
'-x, y, -z+1/2'
'-x, -y, -z'
'x, -y, z-1/2'

loop_
_atom_site_label
_atom_site_type_symbol
_atom_site_fract_x
_atom_site_fract_y
_atom_site_fract_z
_atom_site_U_iso_or_equiv
_atom_site_adp_type
_atom_site_occupancy
_atom_site_symmetry_multiplicity
_atom_site_calc_flag
_atom_site_refinement_flags
_atom_site_disorder_assembly
_atom_site_disorder_group
Co1 Co 0.06016(3) 0.778027(19) 0.153419(17) 0.01533(9) Uani 1 1 d . . .
Co2 Co 0.0000 1.0000 0.0000 0.01307(10) Uani 1 2 d S . .
O1 O 0.05327(17) 0.62228(10) 0.18931(11) 0.0234(3) Uani 1 1 d . . .
O2 O -0.00566(16) 0.72327(11) 0.00544(9) 0.0225(3) Uani 1 1 d . . .
O3 O 0.0151(2) 1.12876(11) 0.08632(11) 0.0334(4) Uani 1 1 d . . .
O4 O -0.3703(2) 1.27474(14) 0.1225(2) 0.0544(6) Uani 1 1 d . . .
H4 H -0.3778 1.3385 0.1325 0.082 Uiso 1 1 calc R . .
O5 O 0.4009(2) 1.27042(14) 0.12692(18) 0.0491(5) Uani 1 1 d . . .
O6 O 0.16175(13) 0.91891(11) 0.12553(10) 0.0195(3) Uani 1 1 d . . .
O7 O 0.29348(16) 0.77332(11) 0.15121(12) 0.0257(3) Uani 1 1 d . . .
O8 O -0.13826(15) 0.81546(12) 0.17941(10) 0.0238(3) Uani 1 1 d . . .
O9 O -0.14453(16) 0.93898(15) 0.06564(12) 0.0342(4) Uani 1 1 d . . .
C1 C 0.0000 0.45712(19) 0.2500 0.0162(5) Uani 1 2 d S . .
C2 C 0.0095(2) 0.40183(14) 0.16556(13) 0.0175(3) Uani 1 1 d . . .
H2 H 0.0168 0.4389 0.1098 0.021 Uiso 1 1 calc R . .
C3 C -0.0080(2) 0.70892(14) -0.16521(13) 0.0166(3) Uani 1 1 d . . .
C4 C 0.0000 0.7632(2) -0.2500 0.0180(5) Uani 1 2 d S . .
H4A H 0.0000 0.8373 -0.2500 0.022 Uiso 1 2 calc SR . .
C5 C 0.0000 0.5765(2) 0.2500 0.0163(5) Uani 1 2 d S . .
C6 C -0.0111(2) 0.77224(14) -0.07453(13) 0.0177(3) Uani 1 1 d . . .
C7 C 0.5251(2) 1.10672(16) 0.12838(14) 0.0211(4) Uani 1 1 d . . .
C8 C 0.40338(19) 1.04598(16) 0.12884(13) 0.0191(4) Uani 1 1 d . . .
H8 H 0.3166 1.0794 0.1278 0.023 Uiso 1 1 calc R . .
C9 C 0.41234(18) 0.93537(15) 0.13089(13) 0.0172(3) Uani 1 1 d . . .
C10 C 0.54373(19) 0.88459(15) 0.13419(13) 0.0177(3) Uani 1 1 d . . .
H10 H 0.5504 0.8107 0.1374 0.021 Uiso 1 1 calc R . .
C11 C -0.33585(18) 0.94534(15) 0.13266(13) 0.0176(3) Uani 1 1 d . . .
C12 C -0.3462(2) 1.05654(17) 0.12869(14) 0.0219(4) Uani 1 1 d . . .
H12 H -0.2663 1.0970 0.1263 0.026 Uiso 1 1 calc R . .
C13 C 0.5115(2) 1.22492(16) 0.12569(18) 0.0296(5) Uani 1 1 d . . .
C14 C 0.28355(19) 0.87159(15) 0.13465(13) 0.0179(3) Uani 1 1 d . . .
C15 C -0.19677(19) 0.89658(16) 0.12638(13) 0.0184(3) Uani 1 1 d . . .
K1 K 0.3234(2) 0.5588(2) 0.1608(2) 0.0510(5) Uani 0.50 1 d P . 1
OW1 O 0.3778(7) 0.5681(6) 0.1573(7) 0.0626(19) Uani 0.50 1 d P A 2
OW2 O 0.2414(2) 0.42401(16) -0.00362(16) 0.0479(5) Uani 1 1 d . . .
OW3 O 0.3817(3) 0.49040(17) 0.3638(2) 0.0619(6) Uani 1 1 d . . .

loop_
_atom_site_aniso_label
_atom_site_aniso_U_11
_atom_site_aniso_U_22
_atom_site_aniso_U_33
_atom_site_aniso_U_23
_atom_site_aniso_U_13
_atom_site_aniso_U_12
Co1 0.01967(14) 0.01299(13) 0.01701(13) -0.00008(8) 0.01102(10) -0.00163(9)
Co2 0.01651(16) 0.01074(16) 0.01472(17) -0.00077(11) 0.00888(13) -0.00033(12)
O1 0.0397(8) 0.0130(6) 0.0256(7) 0.0020(5) 0.0216(6) -0.0004(6)
O2 0.0370(8) 0.0177(7) 0.0152(6) -0.0011(5) 0.0120(6) -0.0029(5)
O3 0.0695(11) 0.0139(6) 0.0213(7) -0.0020(5) 0.0210(7) 0.0030(7)
O4 0.0403(10) 0.0251(9) 0.1052(18) 0.0071(10) 0.0340(11) -0.0053(8)
O5 0.0365(10) 0.0274(9) 0.0867(15) 0.0111(9) 0.0248(10) 0.0081(7)
O6 0.0130(5) 0.0232(7) 0.0236(6) 0.0037(5) 0.0077(5) -0.0007(5)
O7 0.0218(7) 0.0208(7) 0.0372(8) 0.0052(6) 0.0135(6) -0.0005(5)
O8 0.0223(6) 0.0285(7) 0.0218(6) 0.0017(6) 0.0088(5) 0.0092(6)
O9 0.0251(7) 0.0495(10) 0.0358(8) 0.0067(7) 0.0206(6) -0.0038(7)
C1 0.0223(11) 0.0113(11) 0.0171(11) 0.000 0.0095(9) 0.000
C2 0.0264(9) 0.0132(8) 0.0149(7) 0.0014(6) 0.0094(7) -0.0001(7)
C3 0.0241(8) 0.0132(8) 0.0143(7) -0.0018(6) 0.0088(6) 0.0006(7)
C4 0.0254(12) 0.0119(11) 0.0184(11) 0.000 0.0097(10) 0.000
C5 0.0223(11) 0.0122(11) 0.0153(10) 0.000 0.0072(9) 0.000
C6 0.0250(9) 0.0149(8) 0.0155(8) -0.0031(6) 0.0098(7) -0.0011(7)
C7 0.0198(8) 0.0206(9) 0.0226(8) 0.0047(7) 0.0067(7) -0.0004(7)
C8 0.0145(8) 0.0234(9) 0.0194(8) 0.0032(7) 0.0053(6) 0.0019(7)
C9 0.0141(7) 0.0225(9) 0.0157(7) 0.0025(7) 0.0059(6) -0.0012(7)
C10 0.0169(8) 0.0196(9) 0.0173(8) 0.0035(7) 0.0064(6) 0.0010(7)
C11 0.0140(7) 0.0231(9) 0.0167(8) 0.0045(7) 0.0062(6) 0.0017(7)
C12 0.0173(8) 0.0253(10) 0.0237(9) 0.0050(8) 0.0077(7) -0.0034(7)
C13 0.0258(10) 0.0226(10) 0.0388(11) 0.0070(9) 0.0085(9) 0.0000(8)
C14 0.0163(8) 0.0231(9) 0.0150(8) 0.0022(7) 0.0061(6) -0.0015(7)
C15 0.0135(7) 0.0251(9) 0.0169(8) -0.0023(7) 0.0054(6) -0.0019(7)
K1 0.0517(11) 0.0381(7) 0.0740(10) -0.0065(7) 0.0355(10) 0.0028(9)
OW1 0.050(4) 0.042(3) 0.092(4) -0.001(3) 0.018(4) 0.018(3)
OW2 0.0396(9) 0.0352(9) 0.0650(12) 0.0060(9) 0.0118(9) -0.0031(8)
OW3 0.0617(14) 0.0394(11) 0.0784(16) -0.0056(11) 0.0150(12) 0.0127(10)
